data_1540217
loop_
_publ_author_name
'Kawarazaki, S.'
'Amitsuka, H.'
'Kobashi, Y.'
'Taniguchi, T.'
'Miyako, Y.'

_publ_section_title
;
 Frozen-in Devil's Staircase in U (Ru1-x Rhx)2 Si2 mixed compound system
 as studied by neutron diffraction
;
_journal_name_full 'Journal of the Physical Society of Japan'
_journal_page_first 716
_journal_page_last 725
_journal_volume 63
_journal_year 1994
_chemical_formula_sum 'Rh2 Si2 U'
_chemical_name_systematic 'Rh2 U Si2'
_space_group_IT_number 139
_symmetry_space_group_name_Hall '-I 4 2'
_symmetry_space_group_name_H-M 'I 4/m m m'
_cell_angle_alpha 90
_cell_angle_beta 90
_cell_angle_gamma 90
_cell_formula_units_Z 2
_cell_length_a 4.01
_cell_length_b 4.01
_cell_length_c 10
_cell_volume 160.801
_citation_journal_id_ASTM JUPSAU
_cod_data_source_file Kawarazaki_JUPSAU_1994_1120.cif
_cod_data_source_block Rh2Si2U1
_cod_original_formula_sum 'Rh2 Si2 U1'
_cod_database_code 1540217

loop_
_symmetry_equiv_pos_as_xyz
x,y,z
-y,x,z
-x,-y,z
y,-x,z
x,-y,-z
y,x,-z
-x,y,-z
-y,-x,-z
-x,-y,-z
y,-x,-z
x,y,-z
-y,x,-z
-x,y,z
-y,-x,z
x,-y,z
y,x,z
x+1/2,y+1/2,z+1/2
-y+1/2,x+1/2,z+1/2
-x+1/2,-y+1/2,z+1/2
y+1/2,-x+1/2,z+1/2
x+1/2,-y+1/2,-z+1/2
y+1/2,x+1/2,-z+1/2
-x+1/2,y+1/2,-z+1/2
-y+1/2,-x+1/2,-z+1/2
-x+1/2,-y+1/2,-z+1/2
y+1/2,-x+1/2,-z+1/2
x+1/2,y+1/2,-z+1/2
-y+1/2,x+1/2,-z+1/2
-x+1/2,y+1/2,z+1/2
-y+1/2,-x+1/2,z+1/2
x+1/2,-y+1/2,z+1/2
y+1/2,x+1/2,z+1/2

loop_
_atom_site_label
_atom_site_type_symbol
_atom_site_fract_x
_atom_site_fract_y
_atom_site_fract_z
_atom_site_occupancy
_atom_site_U_iso_or_equiv
Rh1 Rh 0 0.5 0.25 1 0.0
U1 U 0 0 0 1 0.0
Si1 Si 0 0 0.383 1 0.0
